data_7018344
loop_
_publ_author_name
'Hamidi, Shima'
'Deacon, Glen B.'
'Junk, Peter C.'
'Neumann, Paul'

_publ_section_title
;
 Direct reaction of iodine-activated lanthanoid metals with
 2,6-diisopropylphenol.
;
_journal_issue 12
_journal_name_full 'Dalton transactions (Cambridge, England : 2003)'
_journal_page_first 3541
_journal_page_last 3552
_journal_paper_doi 10.1039/c2dt11752e
_journal_volume 41
_journal_year 2012
_chemical_formula_moiety 'C52 H83 La O7'
_chemical_formula_sum 'C52 H83 La O7'
_chemical_formula_weight 959.09
_chemical_name_common 'SH8 La'
_chemical_name_systematic
;
?
;
_space_group_IT_number 14
_symmetry_cell_setting monoclinic
_symmetry_space_group_name_Hall '-P 2yn'
_symmetry_space_group_name_H-M 'P 1 21/n 1'
_atom_sites_solution_hydrogens geom
_atom_sites_solution_primary direct
_atom_sites_solution_secondary difmap
_audit_creation_method SHELXL-97
_cell_angle_alpha 90.00
_cell_angle_beta 97.540(5)
_cell_angle_gamma 90.00
_cell_formula_units_Z 4
_cell_length_a 11.4044(15)
_cell_length_b 35.747(5)
_cell_length_c 13.3608(18)
_cell_measurement_reflns_used 32284
_cell_measurement_temperature 123(1)
_cell_measurement_theta_max 27.50
_cell_measurement_theta_min 1.91
_cell_volume 5399.7(13)
_computing_cell_refinement 'Bruker SMART (Bruker)'
_computing_data_collection 'Bruker SMART (Bruker)'
_computing_data_reduction 'Bruker SAINT (Bruker)'
_computing_molecular_graphics 'X-Seed (Barbour, 1999)'
_computing_publication_material 'CIFTAB (Sheldrick, 1997)'
_computing_structure_refinement 'SHELXL-97 (Sheldrick, 1997)'
_computing_structure_solution 'SHELXS-97 (Sheldrick, 1990)'
_diffrn_ambient_temperature 123(1)
_diffrn_measured_fraction_theta_full 0.998
_diffrn_measured_fraction_theta_max 0.998
_diffrn_measurement_device_type 'Bruker X8 Apex II CCD'
_diffrn_measurement_method 'phi and omega scans'
_diffrn_radiation_monochromator graphite
_diffrn_radiation_source 'fine-focus sealed tube'
_diffrn_radiation_type MoK\a
_diffrn_radiation_wavelength 0.71073
_diffrn_reflns_av_R_equivalents 0.0755
_diffrn_reflns_av_sigmaI/netI 0.1285
_diffrn_reflns_limit_h_max 14
_diffrn_reflns_limit_h_min -13
_diffrn_reflns_limit_k_max 46
_diffrn_reflns_limit_k_min -32
_diffrn_reflns_limit_l_max 15
_diffrn_reflns_limit_l_min -17
_diffrn_reflns_number 32284
_diffrn_reflns_theta_full 27.50
_diffrn_reflns_theta_max 27.50
_diffrn_reflns_theta_min 1.91
_exptl_absorpt_coefficient_mu 0.835
_exptl_absorpt_correction_T_max 0.9516
_exptl_absorpt_correction_T_min 0.8920
_exptl_absorpt_correction_type multi-scan
_exptl_absorpt_process_details SADABS
_exptl_crystal_colour colourless
_exptl_crystal_density_diffrn 1.180
_exptl_crystal_density_method 'not measured'
_exptl_crystal_description block
_exptl_crystal_F_000 2032
_exptl_crystal_size_max 0.14
_exptl_crystal_size_mid 0.12
_exptl_crystal_size_min 0.06
_refine_diff_density_max 1.168
_refine_diff_density_min -2.630
_refine_diff_density_rms 0.130
_refine_ls_extinction_coef none
_refine_ls_extinction_expression Fc^*^=kFc[1+0.001xFc^2^\l^3^/sin(2\q)]^-1/4^
_refine_ls_extinction_method SHELXL
_refine_ls_goodness_of_fit_ref 1.040
_refine_ls_hydrogen_treatment constr
_refine_ls_matrix_type full
_refine_ls_number_parameters 388
_refine_ls_number_reflns 12385
_refine_ls_number_restraints 65
_refine_ls_restrained_S_all 1.039
_refine_ls_R_factor_all 0.1982
_refine_ls_R_factor_gt 0.1117
_refine_ls_shift/su_max 0.000
_refine_ls_shift/su_mean 0.000
_refine_ls_structure_factor_coef Fsqd
_refine_ls_weighting_details 'calc w=1/[\s^2^(Fo^2^)+(0.2000P)^2^+0.0000P] where P=(Fo^2^+2Fc^2^)/3'
_refine_ls_weighting_scheme calc
_refine_ls_wR_factor_gt 0.2402
_refine_ls_wR_factor_ref 0.2815
_reflns_number_gt 6485
_reflns_number_total 12385
_reflns_threshold_expression >2sigma(I)
_cod_data_source_file c2dt11752e.txt
_cod_data_source_block ladipthf3.cif
_cod_depositor_comments
;
The following automatic conversions were performed:

'_exptl_absorpt_correction_type' value 'Multi-scan' changed to
'multi-scan' according to
/home/saulius/struct/CIF-dictionaries/cif_core.dic dictionary named
'cif_core.dic' version 2.4.1 from 2010-06-29.

Automatic conversion script
Id: cif_fix_values 1715 2011-07-08 13:25:40Z adriana 
;
_cod_original_cell_volume 5399.8(12)
_cod_original_sg_symbol_H-M P21/n
_cod_database_code 7018344

loop_
_symmetry_equiv_pos_as_xyz
'x, y, z'
'-x+1/2, y+1/2, -z+1/2'
'-x, -y, -z'
'x-1/2, -y-1/2, z-1/2'

loop_
_atom_site_label
_atom_site_type_symbol
_atom_site_fract_x
_atom_site_fract_y
_atom_site_fract_z
_atom_site_U_iso_or_equiv
_atom_site_adp_type
_atom_site_occupancy
_atom_site_symmetry_multiplicity
_atom_site_calc_flag
_atom_site_refinement_flags
_atom_site_disorder_assembly
_atom_site_disorder_group
La1 La 0.42706(5) 0.145205(17) 0.48062(5) 0.0487(2) Uani 1 1 d . B .
O1 O 0.3056(5) 0.19028(19) 0.4179(6) 0.056(2) Uani 1 1 d . . .
C1 C 0.2126(10) 0.2136(3) 0.4004(8) 0.054(3) Uiso 1 1 d . A .
C81 C 0.045(6) -0.0784(15) 0.028(4) 0.37(5) Uiso 0.50 1 d PD . .
H81A H -0.0099 -0.0694 -0.0312 0.448 Uiso 0.50 1 calc PR . .
H81B H 0.1242 -0.0817 0.0066 0.448 Uiso 0.50 1 calc PR . .
O2 O 0.3344(6) 0.0942(2) 0.4163(7) 0.071(2) Uani 1 1 d . . .
C2 C 0.2265(10) 0.2502(3) 0.4225(8) 0.056(3) Uiso 1 1 d . . .
O3 O 0.3901(8) 0.1466(2) 0.6396(6) 0.078(3) Uani 1 1 d . . .
C3 C 0.1285(10) 0.2743(4) 0.4095(9) 0.063(3) Uiso 1 1 d . . .
H3 H 0.1373 0.2999 0.4276 0.076 Uiso 1 1 calc R . .
O4 O 0.6020(6) 0.1912(2) 0.5400(6) 0.0567(19) Uani 1 1 d . . .
C4 C 0.0218(13) 0.2607(4) 0.3711(10) 0.080(4) Uiso 1 1 d . . .
H4 H -0.0438 0.2772 0.3601 0.097 Uiso 1 1 calc R . .
O5 O 0.6035(7) 0.0984(2) 0.5173(7) 0.074(2) Uani 1 1 d . . .
C5 C 0.0053(14) 0.2238(4) 0.3479(11) 0.095(5) Uiso 1 1 d . A .
H5 H -0.0711 0.2149 0.3218 0.114 Uiso 1 1 calc R . .
O6 O 0.5270(7) 0.1549(2) 0.3197(5) 0.070(2) Uani 1 1 d D . .
C6 C 0.1013(12) 0.1990(4) 0.3623(10) 0.078(4) Uiso 1 1 d . . .
O7 O 0.763(4) 0.0681(9) 0.123(4) 0.222(16) Uiso 0.50 1 d PD . .
C7 C 0.3440(11) 0.2655(3) 0.4610(9) 0.065(3) Uiso 1 1 d . . .
H7 H 0.3886 0.2451 0.5008 0.078 Uiso 1 1 calc R . .
O8 O 0.050(5) -0.0517(10) 0.111(5) 0.33(3) Uiso 0.50 1 d PD . .
C8 C 0.3443(15) 0.2992(5) 0.5309(12) 0.108(5) Uiso 1 1 d . . .
H8A H 0.4259 0.3074 0.5513 0.162 Uiso 1 1 calc R . .
H8B H 0.3084 0.2922 0.5910 0.162 Uiso 1 1 calc R . .
H8C H 0.2989 0.3196 0.4955 0.162 Uiso 1 1 calc R . .
C9 C 0.4107(14) 0.2746(5) 0.3764(12) 0.104(5) Uiso 1 1 d . . .
H9A H 0.4888 0.2844 0.4032 0.157 Uiso 1 1 calc R . .
H9B H 0.3674 0.2935 0.3331 0.157 Uiso 1 1 calc R . .
H9C H 0.4202 0.2520 0.3369 0.157 Uiso 1 1 calc R . .
C10 C 0.092(2) 0.1591(7) 0.367(2) 0.056(6) Uiso 0.50 1 d P A 1
H10 H 0.1529 0.1475 0.4179 0.067 Uiso 0.50 1 calc PR A 1
C11 C 0.107(2) 0.1499(7) 0.264(2) 0.060(6) Uiso 0.50 1 d P A 1
H11A H 0.1063 0.1227 0.2560 0.090 Uiso 0.50 1 calc PR A 1
H11B H 0.1831 0.1598 0.2493 0.090 Uiso 0.50 1 calc PR A 1
H11C H 0.0428 0.1610 0.2180 0.090 Uiso 0.50 1 calc PR A 1
C12 C -0.035(2) 0.1451(8) 0.375(2) 0.079(7) Uiso 0.50 1 d P A 1
H12A H -0.0531 0.1488 0.4440 0.118 Uiso 0.50 1 calc PR A 1
H12B H -0.0413 0.1185 0.3577 0.118 Uiso 0.50 1 calc PR A 1
H12C H -0.0921 0.1593 0.3280 0.118 Uiso 0.50 1 calc PR A 1
C13 C 0.2505(15) 0.0715(5) 0.4036(14) 0.067(6) Uiso 0.60 1 d PD B 1
C14 C 0.2378(17) 0.0567(6) 0.3069(13) 0.078(6) Uiso 0.60 1 d PD B 1
C15 C 0.147(2) 0.0314(7) 0.2772(13) 0.115(10) Uiso 0.60 1 d PD B 1
H15 H 0.1403 0.0201 0.2123 0.138 Uiso 0.60 1 calc PR B 1
C16 C 0.067(2) 0.0227(9) 0.3426(17) 0.099(12) Uiso 0.60 1 d PD B 1
H16 H 0.0025 0.0065 0.3211 0.119 Uiso 0.60 1 calc PR B 1
C17 C 0.0796(16) 0.0374(6) 0.4391(13) 0.089(7) Uiso 0.60 1 d PD B 1
H17 H 0.0271 0.0301 0.4851 0.106 Uiso 0.60 1 calc PR B 1
C18 C 0.1692(17) 0.0629(6) 0.4687(12) 0.069(6) Uiso 0.60 1 d PD B 1
C19 C 0.389(3) 0.0601(11) 0.218(3) 0.077(10) Uiso 0.40 1 d PD B 2
H19 H 0.4176 0.0846 0.2478 0.093 Uiso 0.40 1 calc PR B 2
C20 C 0.367(3) 0.0657(11) 0.106(3) 0.088(10) Uiso 0.40 1 d P B 2
H20A H 0.3138 0.0872 0.0905 0.131 Uiso 0.40 1 calc PR B 2
H20B H 0.3296 0.0433 0.0736 0.131 Uiso 0.40 1 calc PR B 2
H20C H 0.4417 0.0705 0.0796 0.131 Uiso 0.40 1 calc PR B 2
C21 C 0.482(4) 0.0330(13) 0.247(4) 0.128(18) Uiso 0.40 1 d PD B 2
H21A H 0.5532 0.0399 0.2172 0.192 Uiso 0.40 1 calc PR B 2
H21B H 0.4557 0.0081 0.2236 0.192 Uiso 0.40 1 calc PR B 2
H21C H 0.5008 0.0328 0.3210 0.192 Uiso 0.40 1 calc PR B 2
C22 C 0.199(2) 0.0735(8) 0.580(2) 0.080(7) Uiso 0.60 1 d P B 1
H22 H 0.2322 0.0992 0.5779 0.096 Uiso 0.60 1 calc PR B 1
C23 C 0.093(3) 0.0783(10) 0.636(3) 0.140(12) Uiso 0.60 1 d P B 1
H23A H 0.0308 0.0919 0.5933 0.210 Uiso 0.60 1 calc PR B 1
H23B H 0.1167 0.0925 0.6981 0.210 Uiso 0.60 1 calc PR B 1
H23C H 0.0634 0.0537 0.6529 0.210 Uiso 0.60 1 calc PR B 1
C24 C 0.285(3) 0.0536(9) 0.638(2) 0.118(10) Uiso 0.60 1 d P B 1
H24A H 0.3550 0.0517 0.6023 0.177 Uiso 0.60 1 calc PR B 1
H24B H 0.2561 0.0285 0.6505 0.177 Uiso 0.60 1 calc PR B 1
H24C H 0.3071 0.0666 0.7023 0.177 Uiso 0.60 1 calc PR B 1
C25 C 0.3597(10) 0.1493(3) 0.7289(9) 0.059(3) Uiso 1 1 d . B .
C26 C 0.4185(11) 0.1300(4) 0.8073(10) 0.070(3) Uiso 1 1 d . . .
C27 C 0.3891(15) 0.1324(5) 0.9059(13) 0.107(5) Uiso 1 1 d . B .
H27 H 0.4295 0.1179 0.9592 0.129 Uiso 1 1 calc R . .
C28 C 0.2968(17) 0.1573(5) 0.9233(15) 0.120(6) Uiso 1 1 d . . .
H28 H 0.2752 0.1602 0.9892 0.144 Uiso 1 1 calc R B .
C29 C 0.2385(14) 0.1774(5) 0.8422(12) 0.097(5) Uiso 1 1 d . B .
H29 H 0.1796 0.1949 0.8553 0.117 Uiso 1 1 calc R . .
C30 C 0.2619(11) 0.1733(4) 0.7428(10) 0.072(3) Uiso 1 1 d . . .
C31 C 0.5188(11) 0.1042(4) 0.7947(10) 0.074(4) Uiso 1 1 d . B .
H31 H 0.5198 0.1001 0.7208 0.089 Uiso 1 1 calc R . .
C32 C 0.6363(13) 0.1210(4) 0.8379(11) 0.095(5) Uiso 1 1 d . . .
H32A H 0.7003 0.1038 0.8272 0.143 Uiso 1 1 calc R B .
H32B H 0.6372 0.1254 0.9103 0.143 Uiso 1 1 calc R . .
H32C H 0.6478 0.1448 0.8040 0.143 Uiso 1 1 calc R . .
C33 C 0.525(2) 0.0660(7) 0.8467(18) 0.179(10) Uiso 1 1 d . . .
H33A H 0.5944 0.0523 0.8300 0.269 Uiso 1 1 calc R B .
H33B H 0.4533 0.0517 0.8234 0.269 Uiso 1 1 calc R . .
H33C H 0.5316 0.0695 0.9200 0.269 Uiso 1 1 calc R . .
C34 C 0.2009(12) 0.1938(4) 0.6633(10) 0.075(4) Uiso 1 1 d . B .
H34 H 0.2501 0.1925 0.6067 0.090 Uiso 1 1 calc R . .
C35 C 0.192(3) 0.2335(8) 0.687(2) 0.224(13) Uiso 1 1 d . . .
H35A H 0.1535 0.2468 0.6275 0.337 Uiso 1 1 calc R B .
H35B H 0.2711 0.2437 0.7068 0.337 Uiso 1 1 calc R . .
H35C H 0.1447 0.2365 0.7428 0.337 Uiso 1 1 calc R . .
C36 C 0.0860(18) 0.1772(6) 0.6242(16) 0.154(8) Uiso 1 1 d . . .
H36A H 0.0474 0.1926 0.5688 0.230 Uiso 1 1 calc R B .
H36B H 0.0359 0.1761 0.6784 0.230 Uiso 1 1 calc R . .
H36C H 0.0982 0.1519 0.5995 0.230 Uiso 1 1 calc R . .
C37 C 0.6035(14) 0.2088(4) 0.6354(11) 0.091(4) Uiso 1 1 d . B .
H37A H 0.6404 0.1922 0.6900 0.109 Uiso 1 1 calc R . .
H37B H 0.5220 0.2148 0.6482 0.109 Uiso 1 1 calc R . .
C38 C 0.6746(15) 0.2441(5) 0.6315(13) 0.108(5) Uiso 1 1 d . . .
H38A H 0.6229 0.2657 0.6099 0.130 Uiso 1 1 calc R B .
H38B H 0.7200 0.2497 0.6982 0.130 Uiso 1 1 calc R . .
C39 C 0.7538(15) 0.2355(5) 0.5566(12) 0.105(5) Uiso 1 1 d . B .
H39A H 0.8296 0.2252 0.5898 0.126 Uiso 1 1 calc R . .
H39B H 0.7705 0.2584 0.5189 0.126 Uiso 1 1 calc R . .
C40 C 0.6892(12) 0.2070(4) 0.4866(11) 0.081(4) Uiso 1 1 d . B .
H40A H 0.6520 0.2191 0.4237 0.098 Uiso 1 1 calc R . .
H40B H 0.7445 0.1875 0.4688 0.098 Uiso 1 1 calc R . .
C41 C 0.560(3) 0.0569(8) 0.532(2) 0.086(8) Uiso 0.50 1 d P B 1
H41A H 0.4948 0.0563 0.5737 0.103 Uiso 0.50 1 calc PR B 1
H41B H 0.5331 0.0450 0.4656 0.103 Uiso 0.50 1 calc PR B 1
C42 C 0.654(4) 0.0406(11) 0.577(3) 0.117(13) Uiso 0.50 1 d P B 1
H42A H 0.6923 0.0269 0.5252 0.140 Uiso 0.50 1 calc PR B 1
H42B H 0.6289 0.0218 0.6239 0.140 Uiso 0.50 1 calc PR B 1
C43 C 0.746(2) 0.0661(7) 0.635(2) 0.062(6) Uiso 0.50 1 d P B 1
H43A H 0.7404 0.0650 0.7086 0.074 Uiso 0.50 1 calc PR B 1
H43B H 0.8269 0.0587 0.6240 0.074 Uiso 0.50 1 calc PR B 1
C44 C 0.716(3) 0.1051(9) 0.594(2) 0.069(8) Uiso 0.50 1 d P B 1
H44A H 0.7811 0.1154 0.5596 0.083 Uiso 0.50 1 calc PR B 1
H44B H 0.6998 0.1225 0.6479 0.083 Uiso 0.50 1 calc PR B 1
C45 C 0.636(2) 0.1374(9) 0.296(2) 0.095(13) Uiso 0.50 1 d PD B 1
H45A H 0.7017 0.1424 0.3507 0.115 Uiso 0.50 1 calc PR B 1
H45B H 0.6255 0.1100 0.2895 0.115 Uiso 0.50 1 calc PR B 1
C46 C 0.663(2) 0.1534(9) 0.2009(19) 0.113(12) Uiso 0.50 1 d PD B 1
H46A H 0.7357 0.1686 0.2124 0.136 Uiso 0.50 1 calc PR B 1
H46B H 0.6746 0.1332 0.1525 0.136 Uiso 0.50 1 calc PR B 1
C47 C 0.562(3) 0.1768(9) 0.1610(14) 0.132(15) Uiso 0.50 1 d PD B 1
H47A H 0.5118 0.1636 0.1061 0.159 Uiso 0.50 1 calc PR B 1
H47B H 0.5900 0.2005 0.1338 0.159 Uiso 0.50 1 calc PR B 1
C48 C 0.496(2) 0.1843(6) 0.2452(14) 0.075(8) Uiso 0.50 1 d PD B 1
H48A H 0.5170 0.2091 0.2749 0.090 Uiso 0.50 1 calc PR B 1
H48B H 0.4097 0.1839 0.2219 0.090 Uiso 0.50 1 calc PR B 1
C71 C 0.761(6) 0.0518(14) 0.222(3) 0.24(3) Uiso 0.50 1 d PD . .
H71A H 0.6868 0.0583 0.2486 0.287 Uiso 0.50 1 calc PR . .
H71B H 0.8284 0.0615 0.2699 0.287 Uiso 0.50 1 calc PR . .
C72 C 0.771(8) 0.0113(13) 0.213(4) 0.42(6) Uiso 0.50 1 d PD . .
H72A H 0.8481 0.0025 0.2474 0.507 Uiso 0.50 1 calc PR . .
H72B H 0.7072 -0.0013 0.2432 0.507 Uiso 0.50 1 calc PR . .
C73 C 0.761(5) 0.0027(10) 0.105(4) 0.22(3) Uiso 0.50 1 d PD . .
H73A H 0.8239 -0.0151 0.0917 0.262 Uiso 0.50 1 calc PR . .
H73B H 0.6833 -0.0088 0.0817 0.262 Uiso 0.50 1 calc PR . .
C74 C 0.774(7) 0.0377(15) 0.052(3) 0.31(4) Uiso 0.50 1 d PD . .
H74A H 0.7116 0.0398 -0.0069 0.374 Uiso 0.50 1 calc PR . .
H74B H 0.8520 0.0387 0.0272 0.374 Uiso 0.50 1 calc PR . .
C82 C 0.003(4) -0.1138(10) 0.064(3) 0.160(17) Uiso 0.50 1 d PD . .
H82A H 0.0689 -0.1317 0.0776 0.192 Uiso 0.50 1 calc PR . .
H82B H -0.0584 -0.1248 0.0131 0.192 Uiso 0.50 1 calc PR . .
C83 C -0.047(7) -0.1059(16) 0.157(5) 0.45(7) Uiso 0.50 1 d PD . .
H83A H -0.1343 -0.1092 0.1459 0.544 Uiso 0.50 1 calc PR . .
H83B H -0.0139 -0.1232 0.2112 0.544 Uiso 0.50 1 calc PR . .
C84 C -0.018(5) -0.0674(16) 0.186(4) 0.24(3) Uiso 0.50 1 d PD . .
H84A H 0.0293 -0.0666 0.2534 0.286 Uiso 0.50 1 calc PR . .
H84B H -0.0912 -0.0527 0.1883 0.286 Uiso 0.50 1 calc PR . .
C10' C 0.0886(19) 0.1567(6) 0.315(2) 0.046(5) Uiso 0.50 1 d P A 2
H10' H 0.1358 0.1401 0.3653 0.055 Uiso 0.50 1 calc PR A 2
C11' C 0.140(3) 0.1514(9) 0.216(2) 0.090(9) Uiso 0.50 1 d P A 2
H11D H 0.2202 0.1621 0.2226 0.135 Uiso 0.50 1 calc PR A 2
H11E H 0.0901 0.1641 0.1612 0.135 Uiso 0.50 1 calc PR A 2
H11F H 0.1442 0.1247 0.2006 0.135 Uiso 0.50 1 calc PR A 2
C12' C -0.035(2) 0.1409(8) 0.300(2) 0.085(8) Uiso 0.50 1 d P A 2
H12D H -0.0722 0.1453 0.3613 0.127 Uiso 0.50 1 calc PR A 2
H12E H -0.0314 0.1140 0.2877 0.127 Uiso 0.50 1 calc PR A 2
H12F H -0.0813 0.1532 0.2426 0.127 Uiso 0.50 1 calc PR A 2
C13' C 0.2601(14) 0.0652(5) 0.3564(14) 0.027(4) Uiso 0.40 1 d PD B 2
C14' C 0.2801(17) 0.0492(6) 0.2658(14) 0.045(6) Uiso 0.40 1 d PD B 2
C15' C 0.203(2) 0.0222(7) 0.2208(15) 0.070(8) Uiso 0.40 1 d PD B 2
H15' H 0.2139 0.0119 0.1573 0.084 Uiso 0.40 1 calc PR B 2
C16' C 0.109(2) 0.0105(8) 0.269(2) 0.094(12) Uiso 0.40 1 d PD B 2
H16' H 0.0595 -0.0094 0.2416 0.113 Uiso 0.40 1 calc PR B 2
C17' C 0.086(2) 0.0276(10) 0.358(2) 0.058(10) Uiso 0.40 1 d PD B 2
H17' H 0.0171 0.0213 0.3870 0.070 Uiso 0.40 1 calc PR B 2
C18' C 0.1646(17) 0.0540(6) 0.4033(14) 0.046(6) Uiso 0.40 1 d PD B 2
C19' C 0.322(3) 0.0644(9) 0.229(2) 0.099(8) Uiso 0.60 1 d P B 1
H19' H 0.3688 0.0868 0.2551 0.118 Uiso 0.60 1 calc PR B 1
C20' C 0.273(3) 0.0740(10) 0.123(3) 0.140(12) Uiso 0.60 1 d P B 1
H20D H 0.2287 0.0975 0.1220 0.211 Uiso 0.60 1 calc PR B 1
H20E H 0.2201 0.0540 0.0943 0.211 Uiso 0.60 1 calc PR B 1
H20F H 0.3381 0.0768 0.0821 0.211 Uiso 0.60 1 calc PR B 1
C21' C 0.412(4) 0.0337(13) 0.224(4) 0.169(16) Uiso 0.60 1 d P B 1
H21D H 0.4495 0.0277 0.2923 0.253 Uiso 0.60 1 calc PR B 1
H21E H 0.4725 0.0422 0.1832 0.253 Uiso 0.60 1 calc PR B 1
H21F H 0.3727 0.0114 0.1930 0.253 Uiso 0.60 1 calc PR B 1
C22' C 0.154(2) 0.0703(8) 0.509(2) 0.050(7) Uiso 0.40 1 d P B 2
H22' H 0.1859 0.0965 0.5109 0.060 Uiso 0.40 1 calc PR B 2
C23' C 0.019(3) 0.0722(10) 0.519(3) 0.082(10) Uiso 0.40 1 d P B 2
H23D H -0.0194 0.0907 0.4718 0.123 Uiso 0.40 1 calc PR B 2
H23E H 0.0093 0.0796 0.5885 0.123 Uiso 0.40 1 calc PR B 2
H23F H -0.0168 0.0476 0.5045 0.123 Uiso 0.40 1 calc PR B 2
C24' C 0.218(4) 0.0502(15) 0.586(4) 0.109(15) Uiso 0.40 1 d P B 2
H24D H 0.3030 0.0525 0.5809 0.164 Uiso 0.40 1 calc PR B 2
H24E H 0.1951 0.0238 0.5803 0.164 Uiso 0.40 1 calc PR B 2
H24F H 0.2020 0.0601 0.6511 0.164 Uiso 0.40 1 calc PR B 2
C41' C 0.600(2) 0.0604(8) 0.477(2) 0.073(7) Uiso 0.50 1 d P B 2
H41C H 0.5240 0.0486 0.4876 0.088 Uiso 0.50 1 calc PR B 2
H41D H 0.6039 0.0614 0.4037 0.088 Uiso 0.50 1 calc PR B 2
C42' C 0.690(3) 0.0397(10) 0.522(3) 0.103(11) Uiso 0.50 1 d P B 2
H42C H 0.6608 0.0214 0.5689 0.124 Uiso 0.50 1 calc PR B 2
H42D H 0.7282 0.0259 0.4710 0.124 Uiso 0.50 1 calc PR B 2
C43' C 0.763(5) 0.0631(17) 0.571(5) 0.20(2) Uiso 0.50 1 d P B 2
H43C H 0.8419 0.0613 0.5477 0.234 Uiso 0.50 1 calc PR B 2
H43D H 0.7723 0.0577 0.6444 0.234 Uiso 0.50 1 calc PR B 2
C44' C 0.712(3) 0.1011(9) 0.550(3) 0.079(9) Uiso 0.50 1 d P B 2
H44C H 0.7218 0.1162 0.6126 0.095 Uiso 0.50 1 calc PR B 2
H44D H 0.7535 0.1139 0.4994 0.095 Uiso 0.50 1 calc PR B 2
C45' C 0.612(2) 0.1325(7) 0.2739(14) 0.063(9) Uiso 0.50 1 d PD B 2
H45C H 0.5950 0.1055 0.2808 0.076 Uiso 0.50 1 calc PR B 2
H45D H 0.6933 0.1375 0.3075 0.076 Uiso 0.50 1 calc PR B 2
C46' C 0.602(3) 0.1428(9) 0.1673(13) 0.113(12) Uiso 0.50 1 d PD B 2
H46C H 0.6747 0.1559 0.1533 0.135 Uiso 0.50 1 calc PR B 2
H46D H 0.5922 0.1201 0.1246 0.135 Uiso 0.50 1 calc PR B 2
C47' C 0.500(3) 0.1671(10) 0.1452(10) 0.108(11) Uiso 0.50 1 d PD B 2
H47C H 0.5239 0.1913 0.1181 0.130 Uiso 0.50 1 calc PR B 2
H47D H 0.4405 0.1554 0.0940 0.130 Uiso 0.50 1 calc PR B 2
C48' C 0.450(3) 0.1731(11) 0.2383(13) 0.128(15) Uiso 0.50 1 d PD B 2
H48C H 0.3691 0.1623 0.2327 0.154 Uiso 0.50 1 calc PR B 2
H48D H 0.4441 0.2002 0.2520 0.154 Uiso 0.50 1 calc PR B 2

loop_
_atom_site_aniso_label
_atom_site_aniso_U_11
_atom_site_aniso_U_22
_atom_site_aniso_U_33
_atom_site_aniso_U_23
_atom_site_aniso_U_13
_atom_site_aniso_U_12
La1 0.0412(3) 0.0420(3) 0.0684(4) 0.0128(3) 0.0279(3) 0.0085(3)
O1 0.030(3) 0.044(4) 0.097(6) 0.021(4) 0.015(4) 0.009(3)
O2 0.042(4) 0.041(4) 0.132(8) 0.021(5) 0.021(4) -0.007(3)
O3 0.113(7) 0.044(4) 0.095(6) 0.013(4) 0.075(5) 0.019(5)
O4 0.044(4) 0.064(5) 0.063(5) -0.004(4) 0.010(4) -0.004(3)
O5 0.055(5) 0.063(5) 0.100(7) -0.002(5) -0.002(5) 0.025(4)
O6 0.080(6) 0.078(6) 0.057(5) 0.007(4) 0.030(4) -0.009(4)

loop_
_atom_type_symbol
_atom_type_description
_atom_type_scat_dispersion_real
_atom_type_scat_dispersion_imag
_atom_type_scat_source
C C 0.0033 0.0016 'International Tables Vol C Tables 4.2.6.8 and 6.1.1.4'
H H 0.0000 0.0000 'International Tables Vol C Tables 4.2.6.8 and 6.1.1.4'
O O 0.0106 0.0060 'International Tables Vol C Tables 4.2.6.8 and 6.1.1.4'
La La -0.2871 2.4523 'International Tables Vol C Tables 4.2.6.8 and 6.1.1.4'

loop_
_geom_angle_atom_site_label_1
_geom_angle_atom_site_label_2
_geom_angle_atom_site_label_3
_geom_angle
O1 La1 O3 99.1(3)
O1 La1 O2 102.0(3)
O3 La1 O2 104.3(3)
O1 La1 O6 84.8(3)
O3 La1 O6 162.3(3)
O2 La1 O6 91.6(3)
O1 La1 O5 164.6(3)
O3 La1 O5 94.2(3)
O2 La1 O5 82.1(3)
O6 La1 O5 80.2(3)
O1 La1 O4 94.1(2)
O3 La1 O4 85.9(3)
O2 La1 O4 159.1(2)
O6 La1 O4 76.5(2)
O5 La1 O4 79.0(2)
C1 O1 La1 162.8(6)
C2 C1 O1 119.8(10)
C2 C1 C6 121.2(11)
O1 C1 C6 119.0(11)
C82 C81 O8 107.1(8)
C13 O2 C13' 27.2(8)
C13 O2 La1 154.6(11)
C13' O2 La1 168.2(10)
C1 C2 C3 120.0(11)
C1 C2 C7 120.9(11)
C3 C2 C7 119.1(11)
C25 O3 La1 174.4(8)
C4 C3 C2 119.3(12)
C40 O4 C37 110.3(10)
C40 O4 La1 130.9(7)
C37 O4 La1 117.9(7)
C3 C4 C5 121.8(15)
C44' O5 C41' 100.2(19)
C44' O5 C44 21.5(19)
C41' O5 C44 111.5(16)
C44' O5 C41 110(2)
C41' O5 C41 34.7(14)
C44 O5 C41 108.2(16)
C44' O5 La1 135.4(17)
C41' O5 La1 123.0(12)
C44 O5 La1 125.0(12)
C41 O5 La1 112.1(12)
C4 C5 C6 120.0(15)
C45' O6 C48 103.1(11)
C45' O6 C48' 107.7(6)
C48 O6 C48' 26(2)
C45' O6 C45 16(2)
C48 O6 C45 107.5(6)
C48' O6 C45 118.6(12)
C45' O6 La1 131.9(9)
C48 O6 La1 124.7(8)
C48' O6 La1 112.9(10)
C45 O6 La1 127.0(8)
C5 C6 C1 117.7(13)
C5 C6 C10 125.1(16)
C1 C6 C10 115.2(15)
C5 C6 C10' 120.3(14)
C1 C6 C10' 120.9(13)
C10 C6 C10' 25.1(11)
C71 O7 C74 108.0(6)
C2 C7 C9 110.5(11)
C2 C7 C8 115.8(11)
C9 C7 C8 109.5(12)
C84 O8 C81 107.4(8)
C6 C10 C11 100(2)
C6 C10 C12 114(2)
C11 C10 C12 103(2)
O2 C13 C14 111.0(14)
O2 C13 C18 128.4(14)
C14 C13 C18 120.3(7)
C13 C14 C15 119.8(7)
C13 C14 C19' 124.6(18)
C15 C14 C19' 115.6(18)
C16 C15 C14 119.6(7)
C15 C16 C17 120.5(7)
C16 C17 C18 120.0(7)
C13 C18 C17 119.6(7)
C13 C18 C22 118.5(15)
C17 C18 C22 119.9(16)
C21 C19 C20 113(4)
C21 C19 C14' 109(3)
C20 C19 C14' 114(3)
C24 C22 C23 110(3)
C24 C22 C18 118(3)
C23 C22 C18 115(2)
O3 C25 C26 120.7(11)
O3 C25 C30 118.2(11)
C26 C25 C30 121.2(11)
C25 C26 C27 122.5(13)
C25 C26 C31 122.3(12)
C27 C26 C31 115.2(13)
C26 C27 C28 117.8(17)
C29 C28 C27 118.9(18)
C28 C29 C30 123.6(16)
C29 C30 C34 121.9(13)
C29 C30 C25 115.8(13)
C34 C30 C25 122.1(12)
C26 C31 C32 111.5(12)
C26 C31 C33 119.3(14)
C32 C31 C33 101.3(14)
C30 C34 C35 112.8(16)
C30 C34 C36 112.8(14)
C35 C34 C36 112.6(17)
O4 C37 C38 106.6(12)
C39 C38 C37 103.4(14)
C38 C39 C40 105.6(14)
O4 C40 C39 106.1(11)
C42 C41 O5 103(3)
C41 C42 C43 116(3)
C44 C43 C42 105(2)
C43 C44 O5 103(2)
C46 C45 O6 107.4(5)
C47 C46 C45 107.4(6)
C46 C47 C48 106.5(7)
O6 C48 C47 106.7(7)
O7 C71 C72 107.8(6)
C73 C72 C71 107.4(8)
C74 C73 C72 107.5(8)
C73 C74 O7 107.4(7)
C81 C82 C83 107.5(8)
C84 C83 C82 107.8(6)
C83 C84 O8 107.8(6)
C12' C10' C11' 108(2)
C12' C10' C6 115.4(19)
C11' C10' C6 115.1(18)
C14' C13' C18' 120.4(7)
C14' C13' O2 127.2(12)
C18' C13' O2 112.3(12)
C13' C14' C15' 119.8(7)
C13' C14' C19 120.1(19)
C15' C14' C19 120.1(19)
C16' C15' C14' 119.6(7)
C17' C16' C15' 120.4(7)
C16' C17' C18' 119.6(7)
C13' C18' C17' 119.9(7)
C13' C18' C22' 117.5(16)
C17' C18' C22' 122.5(16)
C20' C19' C21' 107(3)
C20' C19' C14 120(3)
C21' C19' C14 113(3)
C24' C22' C18' 113(3)
C24' C22' C23' 112(3)
C18' C22' C23' 107(2)
C42' C41' O5 112(3)
C43' C42' C41' 106(4)
C42' C43' C44' 106(5)
O5 C44' C43' 110(3)
O6 C45' C46' 107.4(6)
C47' C46' C45' 107.9(6)
C48' C47' C46' 108.0(5)
C47' C48' O6 107.7(6)

loop_
_geom_bond_atom_site_label_1
_geom_bond_atom_site_label_2
_geom_bond_distance
La1 O1 2.216(6)
La1 O3 2.220(7)
La1 O2 2.222(8)
La1 O6 2.586(6)
La1 O5 2.613(7)
La1 O4 2.625(7)
O1 C1 1.346(12)
C1 C2 1.343(15)
C1 C6 1.406(16)
C81 C82 1.458(10)
C81 O8 1.461(10)
O2 C13 1.250(14)
O2 C13' 1.502(16)
C2 C3 1.405(15)
C2 C7 1.477(15)
O3 C25 1.289(13)
C3 C4 1.349(17)
O4 C40 1.417(14)
O4 C37 1.421(15)
C4 C5 1.360(18)
O5 C44' 1.26(3)
O5 C41' 1.46(3)
O5 C44 1.55(3)
O5 C41 1.58(3)
C5 C6 1.403(19)
O6 C45' 1.455(8)
O6 C48 1.458(9)
O6 C48' 1.461(9)
O6 C45 1.463(9)
C6 C10 1.43(3)
C6 C10' 1.64(3)
O7 C71 1.452(9)
O7 C74 1.460(9)
C7 C9 1.480(18)
C7 C8 1.525(18)
O8 C84 1.458(9)
C10 C11 1.44(3)
C10 C12 1.55(3)
C13 C14 1.385(8)
C13 C18 1.386(8)
C14 C15 1.394(8)
C14 C19' 1.53(3)
C15 C16 1.380(8)
C16 C17 1.383(8)
C17 C18 1.388(8)
C18 C22 1.52(3)
C19 C21 1.450(10)
C19 C20 1.50(5)
C19 C14' 1.53(4)
C22 C24 1.37(4)
C22 C23 1.51(4)
C25 C26 1.357(16)
C25 C30 1.438(16)
C26 C27 1.404(19)
C26 C31 1.494(17)
C27 C28 1.42(2)
C28 C29 1.39(2)
C29 C30 1.396(18)
C30 C34 1.400(17)
C31 C32 1.512(18)
C31 C33 1.53(2)
C34 C35 1.46(3)
C34 C36 1.47(2)
C37 C38 1.50(2)
C38 C39 1.47(2)
C39 C40 1.509(19)
C41 C42 1.30(4)
C42 C43 1.53(4)
C43 C44 1.53(4)
C45 C46 1.463(9)
C46 C47 1.461(9)
C47 C48 1.462(9)
C71 C72 1.460(9)
C72 C73 1.460(10)
C73 C74 1.455(9)
C82 C83 1.459(9)
C83 C84 1.456(9)
C10' C12' 1.51(3)
C10' C11' 1.53(4)
C13' C14' 1.384(8)
C13' C18' 1.385(8)
C14' C15' 1.391(8)
C15' C16' 1.387(8)
C16' C17' 1.385(8)
C17' C18' 1.387(8)
C18' C22' 1.54(3)
C19' C20' 1.50(4)
C19' C21' 1.51(5)
C22' C24' 1.38(6)
C22' C23' 1.57(4)
C41' C42' 1.34(4)
C42' C43' 1.30(6)
C43' C44' 1.49(6)
C45' C46' 1.461(9)
C46' C47' 1.456(9)
C47' C48' 1.452(9)
